data_7054193
loop_
_publ_author_name
'Wu, Huilu'
'Zhang, Yanhui'
'Chen, Chengyong'
'Zhang, Jiawen'
'Bai, Yuchen'
'Shi, Furong'
'Wang, Xiaoli'

_publ_section_title
;
 DNA-binding studies and antioxidant activities of two-, three- and
 four-coordinate silver(i) complexes containing
 bis(2-benzimidazolyl)aniline derivatives
;
_journal_issue 8
_journal_name_full 'New Journal of Chemistry'
_journal_page_first 3688
_journal_paper_doi 10.1039/C4NJ00503A
_journal_volume 38
_journal_year 2014
_chemical_formula_sum 'C62 H56 Ag2 N18 O16'
_chemical_formula_weight 1524.99
_chemical_name_systematic
; 
 ? 
;
_space_group_IT_number 2
_symmetry_cell_setting triclinic
_symmetry_space_group_name_Hall '-P 1'
_symmetry_space_group_name_H-M 'P -1'
_atom_sites_solution_hydrogens geom
_atom_sites_solution_primary direct
_atom_sites_solution_secondary difmap
_audit_creation_method SHELXL-97
_cell_angle_alpha 99.118(2)
_cell_angle_beta 96.954(2)
_cell_angle_gamma 94.303(2)
_cell_formula_units_Z 1
_cell_length_a 9.5997(12)
_cell_length_b 10.9697(15)
_cell_length_c 15.236(2)
_cell_measurement_reflns_used 5161
_cell_measurement_temperature 293(2)
_cell_measurement_theta_max 25.50
_cell_measurement_theta_min 2.95
_cell_volume 1565.2(4)
_computing_cell_refinement 'Bruker SMART'
_computing_data_collection 'Bruker SMART APEX II'
_computing_data_reduction 'Bruker SAINT'
_computing_molecular_graphics 'Bruker SHELXTL'
_computing_publication_material 'Bruker SHELXTL'
_computing_structure_refinement 'SHELXL-97 (Sheldrick, 1997)'
_computing_structure_solution 'SHELXS-97 (Sheldrick, 1990)'
_diffrn_ambient_temperature 293(2)
_diffrn_measured_fraction_theta_full 0.982
_diffrn_measured_fraction_theta_max 0.982
_diffrn_measurement_device_type 'Bruker APEX II area detector'
_diffrn_measurement_method '\w scans'
_diffrn_radiation_monochromator graphite
_diffrn_radiation_source 'fine-focus sealed tube'
_diffrn_radiation_type MoK\a
_diffrn_radiation_wavelength 0.71073
_diffrn_reflns_av_R_equivalents 0.0342
_diffrn_reflns_av_sigmaI/netI 0.0471
_diffrn_reflns_limit_h_max 11
_diffrn_reflns_limit_h_min -11
_diffrn_reflns_limit_k_max 13
_diffrn_reflns_limit_k_min -13
_diffrn_reflns_limit_l_max 18
_diffrn_reflns_limit_l_min -18
_diffrn_reflns_number 12722
_diffrn_reflns_theta_full 25.49
_diffrn_reflns_theta_max 25.49
_diffrn_reflns_theta_min 2.99
_exptl_absorpt_coefficient_mu 0.712
_exptl_absorpt_correction_T_max 0.808
_exptl_absorpt_correction_T_min 0.760
_exptl_absorpt_correction_type multi-scan
_exptl_absorpt_process_details SADABS
_exptl_crystal_colour colour
_exptl_crystal_density_diffrn 1.618
_exptl_crystal_density_method 'not measured'
_exptl_crystal_description block
_exptl_crystal_F_000 776
_exptl_crystal_size_max 0.40
_exptl_crystal_size_mid 0.38
_exptl_crystal_size_min 0.30
_refine_diff_density_max 0.746
_refine_diff_density_min -0.600
_refine_diff_density_rms 0.095
_refine_ls_extinction_method none
_refine_ls_goodness_of_fit_ref 1.096
_refine_ls_hydrogen_treatment constr
_refine_ls_matrix_type full
_refine_ls_number_parameters 445
_refine_ls_number_reflns 5736
_refine_ls_number_restraints 12
_refine_ls_restrained_S_all 1.116
_refine_ls_R_factor_all 0.0400
_refine_ls_R_factor_gt 0.0359
_refine_ls_shift/su_max 0.001
_refine_ls_shift/su_mean 0.000
_refine_ls_structure_factor_coef Fsqd
_refine_ls_weighting_details 'calc w=1/[\s^2^(Fo^2^)+(0.0483P)^2^+1.7808P] where P=(Fo^2^+2Fc^2^)/3'
_refine_ls_weighting_scheme calc
_refine_ls_wR_factor_gt 0.0984
_refine_ls_wR_factor_ref 0.1053
_reflns_number_gt 5178
_reflns_number_total 5736
_reflns_threshold_expression >2sigma(I)
_cod_data_source_file c4nj00503a1.cif
_cod_data_source_block 1
_cod_depositor_comments
;
The following automatic conversions were performed:

'_symmetry_cell_setting' value 'Triclinic' changed to 'triclinic'
according to
/usr/data/users/saulius/crontab/automatic-downloads/rss-feeds/RSC/lib/dictionaries/cif_core.dic
dictionary named 'cif_core.dic' version 2.4.2 from
2011-04-26.

'_exptl_absorpt_correction_type' value 'Multi-scan'
changed to 'multi-scan' according to
/usr/data/users/saulius/crontab/automatic-downloads/rss-feeds/RSC/lib/dictionaries/cif_core.dic
dictionary named 'cif_core.dic' version 2.4.2 from 2011-04-26.

Automatic conversion script
Id: cif_fix_values 2281 2013-09-26 08:29:07Z andrius 

 Adding full bibliography for 7054193--7054195.cif.
;
_cod_original_sg_symbol_H-M P-1
_cod_database_code 7054193

loop_
_symmetry_equiv_pos_as_xyz
'x, y, z'
'-x, -y, -z'

loop_
_atom_site_label
_atom_site_type_symbol
_atom_site_fract_x
_atom_site_fract_y
_atom_site_fract_z
_atom_site_U_iso_or_equiv
_atom_site_adp_type
_atom_site_occupancy
_atom_site_symmetry_multiplicity
_atom_site_calc_flag
_atom_site_refinement_flags
Ag1 Ag 0.71184(2) 0.04868(2) 0.592613(15) 0.02728(10) Uani 1 1 d .
N1 N 0.3090(3) -0.1542(3) 0.68491(19) 0.0280(6) Uani 1 1 d .
N2 N 0.1257(3) 0.0542(3) 0.65637(18) 0.0284(6) Uani 1 1 d .
H2 H 0.1079 0.0403 0.7081 0.034 Uiso 1 1 calc R
N3 N 0.1937(3) 0.0226(2) 0.52091(16) 0.0218(5) Uani 1 1 d .
N4 N 0.4264(3) 0.0870(2) 0.78676(17) 0.0236(6) Uani 1 1 d .
H4A H 0.3533 0.0588 0.8075 0.028 Uiso 1 1 calc R
N5 N 0.6002(3) 0.0945(2) 0.70300(17) 0.0235(6) Uani 1 1 d .
C1 C 0.4913(3) 0.0261(3) 0.72143(19) 0.0220(6) Uani 1 1 d .
C2 C 0.4991(3) 0.2032(3) 0.8142(2) 0.0235(6) Uani 1 1 d .
C3 C 0.4781(4) 0.3047(3) 0.8772(2) 0.0295(7) Uani 1 1 d .
H3 H 0.4028 0.3031 0.9102 0.035 Uiso 1 1 calc R
C4 C 0.5741(4) 0.4071(3) 0.8884(2) 0.0350(8) Uani 1 1 d .
H4 H 0.5640 0.4761 0.9304 0.042 Uiso 1 1 calc R
C5 C 0.6870(4) 0.4106(3) 0.8381(2) 0.0348(8) Uani 1 1 d .
H5 H 0.7507 0.4812 0.8484 0.042 Uiso 1 1 calc R
C6 C 0.7059(4) 0.3116(3) 0.7734(2) 0.0288(7) Uani 1 1 d .
H6 H 0.7794 0.3148 0.7390 0.035 Uiso 1 1 calc R
C7 C 0.6095(3) 0.2067(3) 0.7622(2) 0.0223(6) Uani 1 1 d .
C8 C 0.4505(4) -0.1062(3) 0.6762(2) 0.0280(7) Uani 1 1 d .
H8A H 0.4591 -0.1121 0.6129 0.034 Uiso 1 1 calc R
H8B H 0.5167 -0.1583 0.7012 0.034 Uiso 1 1 calc R
C9 C 0.2885(3) -0.2323(3) 0.7478(2) 0.0253(7) Uani 1 1 d .
C10 C 0.3867(4) -0.2209(3) 0.8255(2) 0.0320(8) Uani 1 1 d .
H10 H 0.4648 -0.1628 0.8339 0.038 Uiso 1 1 calc R
C11 C 0.3690(5) -0.2948(4) 0.8898(3) 0.0410(9) Uani 1 1 d .
H11 H 0.4356 -0.2857 0.9406 0.049 Uiso 1 1 calc R
C12 C 0.2539(5) -0.3819(4) 0.8796(3) 0.0463(10) Uani 1 1 d .
H12 H 0.2431 -0.4318 0.9228 0.056 Uiso 1 1 calc R
C13 C 0.1559(5) -0.3933(4) 0.8045(3) 0.0429(10) Uani 1 1 d .
H13 H 0.0776 -0.4510 0.7975 0.052 Uiso 1 1 calc R
C14 C 0.1711(4) -0.3200(3) 0.7381(2) 0.0312(7) Uani 1 1 d .
H14 H 0.1036 -0.3296 0.6877 0.037 Uiso 1 1 calc R
C15 C 0.2040(4) -0.1542(3) 0.6072(2) 0.0344(8) Uani 1 1 d .
H15A H 0.1166 -0.1989 0.6151 0.041 Uiso 1 1 calc R
H15B H 0.2366 -0.1970 0.5539 0.041 Uiso 1 1 calc R
C16 C 0.1770(3) -0.0253(3) 0.5943(2) 0.0247(7) Uani 1 1 d .
C17 C 0.1068(3) 0.1621(3) 0.6223(2) 0.0249(7) Uani 1 1 d .
C18 C 0.0566(4) 0.2736(4) 0.6574(2) 0.0398(9) Uani 1 1 d .
H18 H 0.0299 0.2873 0.7145 0.048 Uiso 1 1 calc R
C19 C 0.0488(5) 0.3615(4) 0.6028(3) 0.0455(10) Uani 1 1 d .
H19 H 0.0129 0.4358 0.6229 0.055 Uiso 1 1 calc R
C20 C 0.0931(4) 0.3435(4) 0.5181(3) 0.0420(9) Uani 1 1 d .
H20 H 0.0874 0.4066 0.4840 0.050 Uiso 1 1 calc R
C21 C 0.1454(4) 0.2341(3) 0.4832(2) 0.0302(7) Uani 1 1 d .
H21 H 0.1762 0.2228 0.4272 0.036 Uiso 1 1 calc R
C22 C 0.1493(3) 0.1416(3) 0.5367(2) 0.0238(7) Uani 1 1 d .
O1 O 1.1913(3) 0.3653(3) -0.01525(18) 0.0437(7) Uani 1 1 d .
O2 O 1.0175(3) 0.3044(3) -0.12140(18) 0.0505(8) Uani 1 1 d .
O3 O 0.6727(3) -0.0120(3) -0.09593(16) 0.0427(7) Uani 1 1 d .
O4 O 0.6410(3) -0.0680(3) 0.03020(17) 0.0476(7) Uani 1 1 d .
O5 O 1.1038(3) 0.0394(3) 0.2637(2) 0.0564(9) Uani 1 1 d .
O6 O 1.2069(3) 0.2186(3) 0.26023(18) 0.0553(8) Uani 1 1 d .
O7 O 0.8491(2) -0.0101(2) 0.16601(14) 0.0270(5) Uani 1 1 d .
N11 N 1.0796(3) 0.3015(3) -0.0464(2) 0.0333(7) Uani 1 1 d .
N12 N 1.1198(3) 0.1303(3) 0.22743(19) 0.0342(7) Uani 1 1 d .
N13 N 0.7084(3) -0.0079(3) -0.01438(18) 0.0254(6) Uani 1 1 d .
C45 C 1.0191(3) 0.2187(3) 0.0077(2) 0.0250(7) Uani 1 1 d .
C46 C 1.0910(3) 0.2125(3) 0.0908(2) 0.0251(7) Uani 1 1 d .
H46 H 1.1755 0.2614 0.1118 0.030 Uiso 1 1 calc R
C47 C 1.0365(3) 0.1335(3) 0.1421(2) 0.0237(7) Uani 1 1 d .
C48 C 0.9014(3) 0.0564(3) 0.11686(19) 0.0206(6) Uani 1 1 d .
C49 C 0.8373(3) 0.0688(3) 0.0272(2) 0.0217(6) Uani 1 1 d .
C50 C 0.8933(3) 0.1467(3) -0.0250(2) 0.0241(7) Uani 1 1 d .
H50 H 0.8470 0.1509 -0.0815 0.029 Uiso 1 1 calc R
O15 O 0.4152(5) 0.7428(4) 0.4674(2) 0.0796(13) Uani 1 1 d .
N16 N 0.4735(4) 0.5670(3) 0.3876(2) 0.0407(8) Uani 1 1 d .
C57 C 0.4922(5) 0.6864(4) 0.4203(3) 0.0465(10) Uani 1 1 d .
H57 H 0.5702 0.7315 0.4066 0.056 Uiso 1 1 calc R
C58 C 0.3515(7) 0.4940(6) 0.4029(4) 0.0807(17) Uani 1 1 d U
H58A H 0.3003 0.5438 0.4431 0.121 Uiso 1 1 calc R
H58B H 0.3803 0.4242 0.4289 0.121 Uiso 1 1 calc R
H58C H 0.2922 0.4652 0.3469 0.121 Uiso 1 1 calc R
C59 C 0.5691(7) 0.5070(7) 0.3331(4) 0.0902(19) Uani 1 1 d U
H59A H 0.6408 0.5676 0.3237 0.135 Uiso 1 1 calc R
H59B H 0.5182 0.4677 0.2763 0.135 Uiso 1 1 calc R
H59C H 0.6121 0.4458 0.3630 0.135 Uiso 1 1 calc R

loop_
_atom_site_aniso_label
_atom_site_aniso_U_11
_atom_site_aniso_U_22
_atom_site_aniso_U_33
_atom_site_aniso_U_23
_atom_site_aniso_U_13
_atom_site_aniso_U_12
Ag1 0.02826(16) 0.03327(17) 0.02036(15) -0.00119(10) 0.00991(10) 0.00479(10)
N1 0.0300(14) 0.0265(15) 0.0268(14) 0.0076(12) -0.0006(12) -0.0017(12)
N2 0.0305(14) 0.0390(17) 0.0174(13) 0.0065(12) 0.0071(11) 0.0035(12)
N3 0.0226(13) 0.0268(14) 0.0158(12) 0.0023(10) 0.0055(10) -0.0004(11)
N4 0.0249(13) 0.0264(14) 0.0210(13) 0.0042(11) 0.0111(11) -0.0013(11)
N5 0.0248(13) 0.0259(14) 0.0199(13) 0.0015(11) 0.0071(11) 0.0013(11)
C1 0.0246(15) 0.0263(16) 0.0155(14) 0.0025(12) 0.0044(12) 0.0047(13)
C2 0.0277(16) 0.0245(16) 0.0192(15) 0.0052(12) 0.0043(13) 0.0025(13)
C3 0.0374(19) 0.0308(18) 0.0216(16) 0.0010(13) 0.0135(14) 0.0037(15)
C4 0.049(2) 0.0272(18) 0.0267(17) -0.0041(14) 0.0078(16) 0.0034(16)
C5 0.042(2) 0.0256(18) 0.0342(19) 0.0000(14) 0.0056(16) -0.0051(15)
C6 0.0288(17) 0.0319(18) 0.0260(16) 0.0029(14) 0.0109(14) -0.0031(14)
C7 0.0257(16) 0.0224(16) 0.0189(14) 0.0030(12) 0.0039(13) 0.0038(12)
C8 0.0331(18) 0.0265(17) 0.0245(16) 0.0004(13) 0.0114(14) -0.0006(14)
C9 0.0313(17) 0.0175(15) 0.0280(16) 0.0015(13) 0.0085(14) 0.0061(13)
C10 0.0394(19) 0.0293(18) 0.0277(17) 0.0046(14) 0.0049(15) 0.0070(15)
C11 0.061(3) 0.035(2) 0.0311(19) 0.0120(16) 0.0096(18) 0.0142(19)
C12 0.079(3) 0.029(2) 0.037(2) 0.0118(17) 0.020(2) 0.011(2)
C13 0.054(2) 0.0277(19) 0.050(2) 0.0049(17) 0.029(2) -0.0047(17)
C14 0.0354(18) 0.0256(17) 0.0333(18) 0.0024(14) 0.0116(15) 0.0004(14)
C15 0.042(2) 0.0285(18) 0.0298(18) 0.0066(14) -0.0035(16) -0.0043(15)
C16 0.0259(16) 0.0288(17) 0.0181(15) 0.0025(13) 0.0027(13) -0.0010(13)
C17 0.0237(15) 0.0354(18) 0.0164(14) 0.0041(13) 0.0043(12) 0.0058(13)
C18 0.043(2) 0.053(2) 0.0233(17) -0.0027(16) 0.0059(16) 0.0199(18)
C19 0.057(3) 0.039(2) 0.037(2) -0.0035(17) -0.0045(19) 0.0243(19)
C20 0.054(2) 0.035(2) 0.034(2) 0.0055(16) -0.0084(18) 0.0119(18)
C21 0.0348(18) 0.0369(19) 0.0188(15) 0.0061(14) 0.0014(14) 0.0021(15)
C22 0.0239(15) 0.0320(18) 0.0162(14) 0.0030(12) 0.0049(12) 0.0055(13)
O1 0.0469(16) 0.0400(15) 0.0435(15) 0.0094(12) 0.0124(13) -0.0149(13)
O2 0.0538(17) 0.069(2) 0.0339(15) 0.0303(14) 0.0079(13) -0.0068(15)
O3 0.0347(14) 0.0658(19) 0.0255(13) 0.0136(12) -0.0035(11) -0.0085(13)
O4 0.0475(16) 0.0639(19) 0.0286(13) 0.0147(13) 0.0045(12) -0.0261(14)
O5 0.0370(15) 0.090(2) 0.0474(17) 0.0422(17) -0.0079(13) -0.0060(15)
O6 0.0540(18) 0.073(2) 0.0285(14) 0.0004(14) -0.0084(13) -0.0186(16)
O7 0.0306(12) 0.0314(13) 0.0220(11) 0.0103(9) 0.0090(10) 0.0018(10)
N11 0.0406(17) 0.0304(16) 0.0318(16) 0.0092(13) 0.0125(14) 0.0011(13)
N12 0.0291(15) 0.054(2) 0.0198(14) 0.0074(14) 0.0062(12) 0.0000(14)
N13 0.0246(14) 0.0307(15) 0.0222(13) 0.0057(11) 0.0073(11) 0.0011(11)
C45 0.0307(17) 0.0208(16) 0.0254(16) 0.0058(13) 0.0110(14) -0.0005(13)
C46 0.0273(16) 0.0253(16) 0.0220(15) -0.0017(13) 0.0103(13) -0.0006(13)
C47 0.0267(16) 0.0285(17) 0.0159(14) 0.0011(12) 0.0063(13) 0.0029(13)
C48 0.0238(15) 0.0208(15) 0.0189(14) 0.0025(12) 0.0084(12) 0.0056(12)
C49 0.0225(15) 0.0236(16) 0.0192(15) 0.0022(12) 0.0061(12) 0.0016(12)
C50 0.0292(16) 0.0288(17) 0.0162(14) 0.0056(12) 0.0066(13) 0.0059(13)
O15 0.130(3) 0.074(2) 0.0367(17) -0.0064(16) 0.009(2) 0.060(3)
N16 0.0491(19) 0.0393(18) 0.0326(16) -0.0015(14) 0.0028(15) 0.0178(15)
C57 0.055(3) 0.051(3) 0.031(2) 0.0059(18) -0.0076(19) 0.011(2)
C58 0.092(3) 0.074(3) 0.074(3) 0.028(3) -0.003(3) -0.016(3)
C59 0.093(3) 0.108(4) 0.070(3) -0.008(3) 0.008(3) 0.065(3)

loop_
_atom_type_symbol
_atom_type_description
_atom_type_scat_dispersion_real
_atom_type_scat_dispersion_imag
_atom_type_scat_source
C C 0.0033 0.0016 'International Tables Vol C Tables 4.2.6.8 and 6.1.1.4'
Ag Ag -0.8971 1.1015 'International Tables Vol C Tables 4.2.6.8 and 6.1.1.4'
N N 0.0061 0.0033 'International Tables Vol C Tables 4.2.6.8 and 6.1.1.4'
O O 0.0106 0.0060 'International Tables Vol C Tables 4.2.6.8 and 6.1.1.4'
H H 0.0000 0.0000 'International Tables Vol C Tables 4.2.6.8 and 6.1.1.4'

loop_
_geom_angle_atom_site_label_1
_geom_angle_atom_site_label_2
_geom_angle_atom_site_label_3
_geom_angle
_geom_angle_site_symmetry_1
_geom_angle_site_symmetry_3
N3 Ag1 N5 171.67(10) 2_656 .
C9 N1 C8 119.8(3) . .
C9 N1 C15 121.6(3) . .
C8 N1 C15 115.0(3) . .
C16 N2 C17 107.9(3) . .
C16 N2 H2 126.1 . .
C17 N2 H2 126.1 . .
C16 N3 C22 105.6(2) . .
C16 N3 Ag1 129.8(2) . 2_656
C22 N3 Ag1 124.3(2) . 2_656
C1 N4 C2 107.4(3) . .
C1 N4 H4A 126.3 . .
C2 N4 H4A 126.3 . .
C1 N5 C7 105.6(3) . .
C1 N5 Ag1 125.3(2) . .
C7 N5 Ag1 128.4(2) . .
N5 C1 N4 112.4(3) . .
N5 C1 C8 122.7(3) . .
N4 C1 C8 124.9(3) . .
N4 C2 C3 132.5(3) . .
N4 C2 C7 105.8(3) . .
C3 C2 C7 121.8(3) . .
C4 C3 C2 116.8(3) . .
C4 C3 H3 121.6 . .
C2 C3 H3 121.6 . .
C3 C4 C5 121.8(3) . .
C3 C4 H4 119.1 . .
C5 C4 H4 119.1 . .
C6 C5 C4 121.6(3) . .
C6 C5 H5 119.2 . .
C4 C5 H5 119.2 . .
C5 C6 C7 116.9(3) . .
C5 C6 H6 121.6 . .
C7 C6 H6 121.6 . .
C6 C7 N5 130.2(3) . .
C6 C7 C2 121.0(3) . .
N5 C7 C2 108.8(3) . .
N1 C8 C1 114.6(3) . .
N1 C8 H8A 108.6 . .
C1 C8 H8A 108.6 . .
N1 C8 H8B 108.6 . .
C1 C8 H8B 108.6 . .
H8A C8 H8B 107.6 . .
N1 C9 C10 119.3(3) . .
N1 C9 C14 122.9(3) . .
C10 C9 C14 117.7(3) . .
C11 C10 C9 121.1(4) . .
C11 C10 H10 119.5 . .
C9 C10 H10 119.5 . .
C12 C11 C10 121.0(4) . .
C12 C11 H11 119.5 . .
C10 C11 H11 119.5 . .
C13 C12 C11 118.7(3) . .
C13 C12 H12 120.7 . .
C11 C12 H12 120.7 . .
C12 C13 C14 121.6(4) . .
C12 C13 H13 119.2 . .
C14 C13 H13 119.2 . .
C13 C14 C9 119.9(3) . .
C13 C14 H14 120.1 . .
C9 C14 H14 120.1 . .
N1 C15 C16 111.7(3) . .
N1 C15 H15A 109.3 . .
C16 C15 H15A 109.3 . .
N1 C15 H15B 109.3 . .
C16 C15 H15B 109.3 . .
H15A C15 H15B 107.9 . .
N3 C16 N2 112.3(3) . .
N3 C16 C15 125.3(3) . .
N2 C16 C15 122.4(3) . .
N2 C17 C18 132.3(3) . .
N2 C17 C22 105.6(3) . .
C18 C17 C22 122.2(3) . .
C19 C18 C17 116.3(3) . .
C19 C18 H18 121.8 . .
C17 C18 H18 121.8 . .
C18 C19 C20 122.2(3) . .
C18 C19 H19 118.9 . .
C20 C19 H19 118.9 . .
C21 C20 C19 121.9(3) . .
C21 C20 H20 119.0 . .
C19 C20 H20 119.0 . .
C20 C21 C22 116.6(3) . .
C20 C21 H21 121.7 . .
C22 C21 H21 121.7 . .
C21 C22 N3 130.5(3) . .
C21 C22 C17 120.8(3) . .
N3 C22 C17 108.7(3) . .
O2 N11 O1 122.9(3) . .
O2 N11 C45 118.5(3) . .
O1 N11 C45 118.6(3) . .
O5 N12 O6 122.0(3) . .
O5 N12 C47 119.4(3) . .
O6 N12 C47 118.6(3) . .
O4 N13 O3 122.0(3) . .
O4 N13 C49 120.2(3) . .
O3 N13 C49 117.7(3) . .
C46 C45 C50 121.4(3) . .
C46 C45 N11 118.6(3) . .
C50 C45 N11 120.0(3) . .
C47 C46 C45 119.3(3) . .
C47 C46 H46 120.4 . .
C45 C46 H46 120.4 . .
C46 C47 N12 115.9(3) . .
C46 C47 C48 124.6(3) . .
N12 C47 C48 119.5(3) . .
O7 C48 C49 125.0(3) . .
O7 C48 C47 124.1(3) . .
C49 C48 C47 110.9(3) . .
C50 C49 N13 115.4(3) . .
C50 C49 C48 124.4(3) . .
N13 C49 C48 120.1(3) . .
C49 C50 C45 119.3(3) . .
C49 C50 H50 120.4 . .
C45 C50 H50 120.4 . .
C57 N16 C58 119.8(4) . .
C57 N16 C59 122.0(5) . .
C58 N16 C59 118.1(5) . .
O15 C57 N16 125.3(5) . .
O15 C57 H57 117.4 . .
N16 C57 H57 117.4 . .
N16 C58 H58A 109.5 . .
N16 C58 H58B 109.5 . .
H58A C58 H58B 109.5 . .
N16 C58 H58C 109.5 . .
H58A C58 H58C 109.5 . .
H58B C58 H58C 109.5 . .
N16 C59 H59A 109.5 . .
N16 C59 H59B 109.5 . .
H59A C59 H59B 109.5 . .
N16 C59 H59C 109.5 . .
H59A C59 H59C 109.5 . .
H59B C59 H59C 109.5 . .

loop_
_geom_bond_atom_site_label_1
_geom_bond_atom_site_label_2
_geom_bond_distance
_geom_bond_site_symmetry_2
Ag1 N3 2.118(2) 2_656
Ag1 N5 2.116(3) .
N1 C9 1.404(4) .
N1 C8 1.449(4) .
N1 C15 1.460(4) .
N2 C16 1.346(4) .
N2 C17 1.381(4) .
N2 H2 0.8600 .
N3 C16 1.330(4) .
N3 C22 1.397(4) .
N3 Ag1 2.118(2) 2_656
N4 C1 1.352(4) .
N4 C2 1.383(4) .
N4 H4A 0.8600 .
N5 C1 1.325(4) .
N5 C7 1.396(4) .
C1 C8 1.505(5) .
C2 C3 1.395(5) .
C2 C7 1.399(4) .
C3 C4 1.373(5) .
C3 H3 0.9300 .
C4 C5 1.402(5) .
C4 H4 0.9300 .
C5 C6 1.385(5) .
C5 H5 0.9300 .
C6 C7 1.396(5) .
C6 H6 0.9300 .
C8 H8A 0.9700 .
C8 H8B 0.9700 .
C9 C10 1.404(5) .
C9 C14 1.403(5) .
C10 C11 1.384(5) .
C10 H10 0.9300 .
C11 C12 1.382(6) .
C11 H11 0.9300 .
C12 C13 1.373(6) .
C12 H12 0.9300 .
C13 C14 1.403(5) .
C13 H13 0.9300 .
C14 H14 0.9300 .
C15 C16 1.495(5) .
C15 H15A 0.9700 .
C15 H15B 0.9700 .
C17 C18 1.399(5) .
C17 C22 1.403(4) .
C18 C19 1.370(6) .
C18 H18 0.9300 .
C19 C20 1.398(6) .
C19 H19 0.9300 .
C20 C21 1.388(5) .
C20 H20 0.9300 .
C21 C22 1.398(5) .
C21 H21 0.9300 .
O1 N11 1.234(4) .
O2 N11 1.229(4) .
O3 N13 1.241(4) .
O4 N13 1.224(4) .
O5 N12 1.223(4) .
O6 N12 1.230(4) .
O7 C48 1.247(4) .
N11 C45 1.455(4) .
N12 C47 1.449(4) .
N13 C49 1.458(4) .
C45 C46 1.381(5) .
C45 C50 1.385(5) .
C46 C47 1.371(5) .
C46 H46 0.9300 .
C47 C48 1.469(4) .
C48 C49 1.459(4) .
C49 C50 1.380(4) .
C50 H50 0.9300 .
O15 C57 1.224(5) .
N16 C57 1.316(5) .
N16 C58 1.431(7) .
N16 C59 1.438(6) .
C57 H57 0.9300 .
C58 H58A 0.9600 .
C58 H58B 0.9600 .
C58 H58C 0.9600 .
C59 H59A 0.9600 .
C59 H59B 0.9600 .
C59 H59C 0.9600 .

loop_
_geom_hbond_atom_site_label_D
_geom_hbond_atom_site_label_H
_geom_hbond_atom_site_label_A
_geom_hbond_distance_DH
_geom_hbond_distance_HA
_geom_hbond_distance_DA
_geom_hbond_angle_DHA
_geom_hbond_site_symmetry_A
C10 H10 O3 0.93 2.51 3.408(5) 163.1 1_556
C18 H18 O2 0.93 2.49 3.403(5) 165.4 1_456
C3 H3 O1 0.93 2.53 3.425(4) 161.7 1_456
C50 H50 O3 0.93 2.32 2.642(4) 99.8 .
N2 H2 N4 0.86 3.12 3.261(4) 91.8 .

loop_
_geom_torsion_atom_site_label_1
_geom_torsion_atom_site_label_2
_geom_torsion_atom_site_label_3
_geom_torsion_atom_site_label_4
_geom_torsion
_geom_torsion_site_symmetry_1
N3 Ag1 N5 C1 -9.1(8) 2_656
N3 Ag1 N5 C7 -178.6(5) 2_656
C7 N5 C1 N4 1.8(3) .
Ag1 N5 C1 N4 -169.67(19) .
C7 N5 C1 C8 -175.9(3) .
Ag1 N5 C1 C8 12.6(4) .
C2 N4 C1 N5 -0.9(3) .
C2 N4 C1 C8 176.8(3) .
C1 N4 C2 C3 178.5(3) .
C1 N4 C2 C7 -0.4(3) .
N4 C2 C3 C4 179.1(3) .
C7 C2 C3 C4 -2.2(5) .
C2 C3 C4 C5 0.8(5) .
C3 C4 C5 C6 1.2(6) .
C4 C5 C6 C7 -1.7(5) .
C5 C6 C7 N5 179.4(3) .
C5 C6 C7 C2 0.3(5) .
C1 N5 C7 C6 178.9(3) .
Ag1 N5 C7 C6 -10.0(5) .
C1 N5 C7 C2 -2.0(3) .
Ag1 N5 C7 C2 169.1(2) .
N4 C2 C7 C6 -179.3(3) .
C3 C2 C7 C6 1.7(5) .
N4 C2 C7 N5 1.4(3) .
C3 C2 C7 N5 -177.6(3) .
C9 N1 C8 C1 -101.5(3) .
C15 N1 C8 C1 99.6(3) .
N5 C1 C8 N1 -163.2(3) .
N4 C1 C8 N1 19.4(4) .
C8 N1 C9 C10 28.2(4) .
C15 N1 C9 C10 -174.3(3) .
C8 N1 C9 C14 -153.7(3) .
C15 N1 C9 C14 3.8(5) .
N1 C9 C10 C11 179.0(3) .
C14 C9 C10 C11 0.7(5) .
C9 C10 C11 C12 -0.2(6) .
C10 C11 C12 C13 -0.6(6) .
C11 C12 C13 C14 0.8(6) .
C12 C13 C14 C9 -0.2(5) .
N1 C9 C14 C13 -178.7(3) .
C10 C9 C14 C13 -0.5(5) .
C9 N1 C15 C16 134.0(3) .
C8 N1 C15 C16 -67.5(4) .
C22 N3 C16 N2 -0.3(4) .
Ag1 N3 C16 N2 173.0(2) 2_656
C22 N3 C16 C15 176.9(3) .
Ag1 N3 C16 C15 -9.8(5) 2_656
C17 N2 C16 N3 0.1(4) .
C17 N2 C16 C15 -177.2(3) .
N1 C15 C16 N3 121.7(4) .
N1 C15 C16 N2 -61.4(4) .
C16 N2 C17 C18 179.7(4) .
C16 N2 C17 C22 0.2(4) .
N2 C17 C18 C19 -178.4(4) .
C22 C17 C18 C19 1.0(6) .
C17 C18 C19 C20 -2.2(6) .
C18 C19 C20 C21 1.2(7) .
C19 C20 C21 C22 1.1(6) .
C20 C21 C22 N3 179.3(3) .
C20 C21 C22 C17 -2.2(5) .
C16 N3 C22 C21 179.1(3) .
Ag1 N3 C22 C21 5.3(5) 2_656
C16 N3 C22 C17 0.4(4) .
Ag1 N3 C22 C17 -173.4(2) 2_656
N2 C17 C22 C21 -179.2(3) .
C18 C17 C22 C21 1.2(5) .
N2 C17 C22 N3 -0.4(4) .
C18 C17 C22 N3 -179.9(3) .
O2 N11 C45 C46 178.1(3) .
O1 N11 C45 C46 -1.6(5) .
O2 N11 C45 C50 -0.9(5) .
O1 N11 C45 C50 179.4(3) .
C50 C45 C46 C47 0.0(5) .
N11 C45 C46 C47 -179.0(3) .
C45 C46 C47 N12 178.6(3) .
C45 C46 C47 C48 -2.8(5) .
O5 N12 C47 C46 -157.8(3) .
O6 N12 C47 C46 20.7(5) .
O5 N12 C47 C48 23.5(5) .
O6 N12 C47 C48 -158.0(3) .
C46 C47 C48 O7 -176.0(3) .
N12 C47 C48 O7 2.6(5) .
C46 C47 C48 C49 3.9(4) .
N12 C47 C48 C49 -177.5(3) .
O4 N13 C49 C50 -170.6(3) .
O3 N13 C49 C50 11.3(4) .
O4 N13 C49 C48 11.7(4) .
O3 N13 C49 C48 -166.4(3) .
O7 C48 C49 C50 177.1(3) .
C47 C48 C49 C50 -2.8(4) .
O7 C48 C49 N13 -5.4(4) .
C47 C48 C49 N13 174.7(3) .
N13 C49 C50 C45 -177.1(3) .
C48 C49 C50 C45 0.5(5) .
C46 C45 C50 C49 1.1(5) .
N11 C45 C50 C49 -179.9(3) .
C58 N16 C57 O15 3.1(6) .
C59 N16 C57 O15 -179.7(4) .
